data_4330929
loop_
_publ_author_name
'Marc D. Walter'
'Peter S. White'

_publ_section_title
;
 Reactivity Studies on [Cp'FeI]2: Monomeric Amido, Phenoxo, and Alkyl
 Complexes
;
_journal_name_full 'Inorganic Chemistry'
_journal_page_first 11860
_journal_page_last 11872
_journal_paper_doi 10.1021/ic301770f
_journal_volume 51
_journal_year 2012
_chemical_formula_moiety 'C58 H78 Fe2 N2'
_chemical_formula_sum 'C58 H78 Fe2 N2'
_chemical_formula_weight 914.92
_space_group_IT_number 14
_symmetry_cell_setting monoclinic
_symmetry_space_group_name_Hall '-P 2ybc'
_symmetry_space_group_name_H-M 'P 1 21/c 1'
_atom_sites_solution_hydrogens geom
_atom_sites_solution_primary direct
_atom_sites_solution_secondary difmap
_audit_creation_method SHELXL-97
_cell_angle_alpha 90.00
_cell_angle_beta 113.7010(10)
_cell_angle_gamma 90.00
_cell_formula_units_Z 4
_cell_length_a 10.9446(2)
_cell_length_b 38.0888(7)
_cell_length_c 13.1366(2)
_cell_measurement_reflns_used 9938
_cell_measurement_temperature 100(2)
_cell_measurement_theta_max 70.12
_cell_measurement_theta_min 2.32
_cell_volume 5014.32(16)
_computing_cell_refinement 'Bruker SMART'
_computing_data_collection 'Bruker SMART'
_computing_data_reduction 'Bruker SAINT'
_computing_molecular_graphics 'Bruker SHELXTL'
_computing_publication_material 'Bruker SHELXTL'
_computing_structure_refinement 'Bruker SHELXTL'
_computing_structure_solution 'Bruker SHELXTL'
_diffrn_ambient_temperature 100(2)
_diffrn_measured_fraction_theta_full 0.971
_diffrn_measured_fraction_theta_max 0.971
_diffrn_measurement_device_type 'CCD area detector'
_diffrn_measurement_method 'phi and omega scans'
_diffrn_radiation_monochromator graphite
_diffrn_radiation_source 'fine-focus sealed tube'
_diffrn_radiation_type CuK\a
_diffrn_radiation_wavelength 1.54178
_diffrn_reflns_av_R_equivalents 0.0499
_diffrn_reflns_av_sigmaI/netI 0.0283
_diffrn_reflns_limit_h_max 12
_diffrn_reflns_limit_h_min -13
_diffrn_reflns_limit_k_max 46
_diffrn_reflns_limit_k_min -46
_diffrn_reflns_limit_l_max 16
_diffrn_reflns_limit_l_min -16
_diffrn_reflns_number 72431
_diffrn_reflns_theta_full 70.13
_diffrn_reflns_theta_max 70.13
_diffrn_reflns_theta_min 2.32
_exptl_absorpt_coefficient_mu 4.915
_exptl_absorpt_correction_T_max 0.6392
_exptl_absorpt_correction_T_min 0.3729
_exptl_absorpt_correction_type multi-scan
_exptl_absorpt_process_details SADABS-2004/1
_exptl_crystal_colour red
_exptl_crystal_density_diffrn 1.212
_exptl_crystal_description plate
_exptl_crystal_F_000 1968
_exptl_crystal_size_max 0.25
_exptl_crystal_size_mid 0.25
_exptl_crystal_size_min 0.10
_refine_diff_density_max 0.527
_refine_diff_density_min -0.564
_refine_diff_density_rms 0.053
_refine_ls_extinction_method none
_refine_ls_goodness_of_fit_ref 1.142
_refine_ls_hydrogen_treatment constr
_refine_ls_matrix_type full
_refine_ls_number_parameters 577
_refine_ls_number_reflns 9264
_refine_ls_number_restraints 0
_refine_ls_restrained_S_all 1.142
_refine_ls_R_factor_all 0.0495
_refine_ls_R_factor_gt 0.0443
_refine_ls_shift/su_max 0.001
_refine_ls_shift/su_mean 0.000
_refine_ls_structure_factor_coef Fsqd
_refine_ls_weighting_details 'calc w=1/[\s^2^(Fo^2^)+(0.0490P)^2^+2.7981P] where P=(Fo^2^+2Fc^2^)/3'
_refine_ls_weighting_scheme calc
_refine_ls_wR_factor_gt 0.1035
_refine_ls_wR_factor_ref 0.1057
_reflns_number_gt 8403
_reflns_number_total 9264
_reflns_threshold_expression >2sigma(I)
_cod_data_source_file ic301770f_si_002_2.cif
_cod_data_source_block c07314
_cod_original_cell_volume 5014.32(15)
_cod_original_sg_symbol_H-M 'P 1 21/c 1 '
_cod_database_code 4330929

loop_
_symmetry_equiv_pos_as_xyz
'x, y, z'
'-x, y+1/2, -z+1/2'
'-x, -y, -z'
'x, -y-1/2, z-1/2'

loop_
_atom_site_label
_atom_site_type_symbol
_atom_site_fract_x
_atom_site_fract_y
_atom_site_fract_z
_atom_site_U_iso_or_equiv
_atom_site_adp_type
_atom_site_occupancy
_atom_site_symmetry_multiplicity
_atom_site_calc_flag
_atom_site_refinement_flags
Fe1 Fe 0.63375(3) 0.156598(9) 0.29311(3) 0.01995(9) Uani 1 1 d .
Fe2 Fe 0.94584(3) 0.106071(8) 0.66779(2) 0.01872(9) Uani 1 1 d .
N1 N 0.65783(19) 0.14851(5) 0.46206(14) 0.0219(4) Uani 1 1 d .
N2 N 0.6846(2) 0.11103(5) 0.23716(15) 0.0252(4) Uani 1 1 d .
C1 C 0.5390(2) 0.19040(6) 0.12109(18) 0.0245(5) Uani 1 1 d .
C2 C 0.4673(2) 0.19743(6) 0.19079(17) 0.0227(5) Uani 1 1 d .
C3 C 0.5629(2) 0.21328(6) 0.29017(18) 0.0233(5) Uani 1 1 d .
H3 H 0.5436 0.2209 0.3511 0.028 Uiso 1 1 calc R
C4 C 0.6894(2) 0.21614(6) 0.28551(18) 0.0253(5) Uani 1 1 d .
C5 C 0.6716(2) 0.20214(6) 0.18072(18) 0.0253(5) Uani 1 1 d .
H5 H 0.7400 0.2008 0.1537 0.030 Uiso 1 1 calc R
C6 C 0.9316(2) 0.07043(6) 0.78292(17) 0.0227(4) Uani 1 1 d .
C7 C 0.8494(2) 0.05900(5) 0.66941(17) 0.0214(4) Uani 1 1 d .
C8 C 0.9395(2) 0.05487(5) 0.61548(17) 0.0209(4) Uani 1 1 d .
H8 H 0.9134 0.0478 0.5403 0.025 Uiso 1 1 calc R
C9 C 1.0720(2) 0.06274(6) 0.68856(17) 0.0218(4) Uani 1 1 d .
C10 C 1.0654(2) 0.07260(6) 0.79073(17) 0.0217(4) Uani 1 1 d .
H10 H 1.1399 0.0797 0.8554 0.026 Uiso 1 1 calc R
C11 C 0.4964(2) 0.17683(6) 0.00092(18) 0.0267(5) Uani 1 1 d .
C12 C 0.4480(3) 0.20833(7) -0.07970(19) 0.0324(5) Uani 1 1 d .
H12A H 0.4271 0.2003 -0.1558 0.049 Uiso 1 1 calc R
H12B H 0.5184 0.2262 -0.0590 0.049 Uiso 1 1 calc R
H12C H 0.3679 0.2184 -0.0754 0.049 Uiso 1 1 calc R
C13 C 0.3887(3) 0.14837(6) -0.03547(18) 0.0303(5) Uani 1 1 d .
H13A H 0.4195 0.1281 0.0145 0.045 Uiso 1 1 calc R
H13B H 0.3709 0.1410 -0.1116 0.045 Uiso 1 1 calc R
H13C H 0.3067 0.1577 -0.0326 0.045 Uiso 1 1 calc R
C14 C 0.6174(3) 0.16090(7) -0.01456(19) 0.0317(5) Uani 1 1 d .
H14A H 0.6558 0.1420 0.0397 0.048 Uiso 1 1 calc R
H14B H 0.6847 0.1792 -0.0033 0.048 Uiso 1 1 calc R
H14C H 0.5885 0.1514 -0.0899 0.048 Uiso 1 1 calc R
C21 C 0.3190(2) 0.19468(6) 0.16900(18) 0.0247(5) Uani 1 1 d .
C22 C 0.2299(2) 0.21375(7) 0.06098(19) 0.0299(5) Uani 1 1 d .
H22A H 0.2613 0.2379 0.0629 0.045 Uiso 1 1 calc R
H22B H 0.1375 0.2139 0.0544 0.045 Uiso 1 1 calc R
H22C H 0.2344 0.2015 -0.0030 0.045 Uiso 1 1 calc R
C23 C 0.2913(3) 0.21312(7) 0.2620(2) 0.0308(5) Uani 1 1 d .
H23A H 0.3446 0.2020 0.3336 0.046 Uiso 1 1 calc R
H23B H 0.1963 0.2111 0.2469 0.046 Uiso 1 1 calc R
H23C H 0.3155 0.2380 0.2648 0.046 Uiso 1 1 calc R
C24 C 0.2712(2) 0.15660(6) 0.16638(19) 0.0283(5) Uani 1 1 d .
H24A H 0.2937 0.1430 0.1129 0.042 Uiso 1 1 calc R
H24B H 0.1744 0.1563 0.1441 0.042 Uiso 1 1 calc R
H24C H 0.3152 0.1462 0.2405 0.042 Uiso 1 1 calc R
C41 C 0.8111(2) 0.23650(6) 0.36394(18) 0.0265(5) Uani 1 1 d .
C42 C 0.7987(3) 0.27447(7) 0.3218(2) 0.0404(7) Uani 1 1 d .
H42A H 0.8017 0.2748 0.2483 0.061 Uiso 1 1 calc R
H42B H 0.8727 0.2885 0.3737 0.061 Uiso 1 1 calc R
H42C H 0.7139 0.2844 0.3166 0.061 Uiso 1 1 calc R
C43 C 0.8180(3) 0.23741(6) 0.48294(19) 0.0315(5) Uani 1 1 d .
H43A H 0.7364 0.2481 0.4826 0.047 Uiso 1 1 calc R
H43B H 0.8955 0.2513 0.5302 0.047 Uiso 1 1 calc R
H43C H 0.8263 0.2134 0.5119 0.047 Uiso 1 1 calc R
C44 C 0.9414(3) 0.22063(7) 0.3678(2) 0.0379(6) Uani 1 1 d .
H44A H 0.9521 0.1969 0.3987 0.057 Uiso 1 1 calc R
H44B H 1.0167 0.2352 0.4149 0.057 Uiso 1 1 calc R
H44C H 0.9388 0.2197 0.2925 0.057 Uiso 1 1 calc R
C61 C 0.9021(3) 0.07526(7) 0.88766(18) 0.0311(5) Uani 1 1 d .
C62 C 0.8585(3) 0.03964(8) 0.9170(2) 0.0407(7) Uani 1 1 d .
H62A H 0.7714 0.0332 0.8596 0.061 Uiso 1 1 calc R
H62B H 0.8519 0.0414 0.9890 0.061 Uiso 1 1 calc R
H62C H 0.9245 0.0217 0.9210 0.061 Uiso 1 1 calc R
C63 C 0.7990(3) 0.10356(7) 0.8808(2) 0.0362(6) Uani 1 1 d .
H63A H 0.8358 0.1268 0.8780 0.054 Uiso 1 1 calc R
H63B H 0.7780 0.1020 0.9465 0.054 Uiso 1 1 calc R
H63C H 0.7176 0.0999 0.8137 0.054 Uiso 1 1 calc R
C64 C 1.0301(3) 0.08604(9) 0.9863(2) 0.0454(7) Uani 1 1 d .
H64A H 1.0966 0.0673 1.0023 0.068 Uiso 1 1 calc R
H64B H 1.0102 0.0900 1.0518 0.068 Uiso 1 1 calc R
H64C H 1.0653 0.1077 0.9679 0.068 Uiso 1 1 calc R
C71 C 0.7058(2) 0.04608(6) 0.60909(18) 0.0251(5) Uani 1 1 d .
C72 C 0.7074(3) 0.00612(6) 0.6278(2) 0.0340(6) Uani 1 1 d .
H72A H 0.7697 -0.0050 0.6011 0.051 Uiso 1 1 calc R
H72B H 0.6176 -0.0034 0.5869 0.051 Uiso 1 1 calc R
H72C H 0.7358 0.0013 0.7073 0.051 Uiso 1 1 calc R
C73 C 0.6568(2) 0.05278(6) 0.48313(19) 0.0295(5) Uani 1 1 d .
H73A H 0.6656 0.0778 0.4700 0.044 Uiso 1 1 calc R
H73B H 0.5630 0.0458 0.4459 0.044 Uiso 1 1 calc R
H73C H 0.7108 0.0390 0.4535 0.044 Uiso 1 1 calc R
C74 C 0.6024(2) 0.06264(7) 0.6452(2) 0.0319(5) Uani 1 1 d .
H74A H 0.6235 0.0566 0.7230 0.048 Uiso 1 1 calc R
H74B H 0.5135 0.0537 0.5982 0.048 Uiso 1 1 calc R
H74C H 0.6040 0.0882 0.6377 0.048 Uiso 1 1 calc R
C81 C 1.1974(2) 0.05680(6) 0.66848(18) 0.0258(5) Uani 1 1 d .
C82 C 1.2462(3) 0.01965(7) 0.7111(2) 0.0334(5) Uani 1 1 d .
H82A H 1.2616 0.0179 0.7897 0.050 Uiso 1 1 calc R
H82B H 1.3296 0.0149 0.7026 0.050 Uiso 1 1 calc R
H82C H 1.1785 0.0025 0.6680 0.050 Uiso 1 1 calc R
C83 C 1.1662(3) 0.05834(7) 0.54379(19) 0.0310(5) Uani 1 1 d .
H83A H 1.1051 0.0392 0.5054 0.047 Uiso 1 1 calc R
H83B H 1.2491 0.0559 0.5327 0.047 Uiso 1 1 calc R
H83C H 1.1245 0.0809 0.5136 0.047 Uiso 1 1 calc R
C84 C 1.3071(2) 0.08314(6) 0.73190(19) 0.0280(5) Uani 1 1 d .
H84A H 1.2784 0.1068 0.7029 0.042 Uiso 1 1 calc R
H84B H 1.3889 0.0771 0.7224 0.042 Uiso 1 1 calc R
H84C H 1.3242 0.0824 0.8111 0.042 Uiso 1 1 calc R
C100 C 0.5849(2) 0.08693(6) 0.18206(18) 0.0255(5) Uani 1 1 d .
C101 C 0.5781(3) 0.06832(6) 0.08684(19) 0.0289(5) Uani 1 1 d .
H101 H 0.6457 0.0719 0.0598 0.035 Uiso 1 1 calc R
C102 C 0.4757(3) 0.04513(6) 0.0323(2) 0.0326(6) Uani 1 1 d .
H102 H 0.4747 0.0327 -0.0307 0.039 Uiso 1 1 calc R
C103 C 0.3736(3) 0.03973(7) 0.0685(2) 0.0370(6) Uani 1 1 d .
H103 H 0.3031 0.0238 0.0309 0.044 Uiso 1 1 calc R
C104 C 0.3772(3) 0.05823(7) 0.1608(2) 0.0341(6) Uani 1 1 d .
H104 H 0.3080 0.0550 0.1862 0.041 Uiso 1 1 calc R
C105 C 0.4804(2) 0.08126(6) 0.21613(19) 0.0281(5) Uani 1 1 d .
H105 H 0.4804 0.0936 0.2790 0.034 Uiso 1 1 calc R
C106 C 0.8136(2) 0.10393(6) 0.24565(17) 0.0266(5) Uani 1 1 d .
C107 C 0.9045(2) 0.13138(7) 0.25981(18) 0.0303(5) Uani 1 1 d .
H107 H 0.8752 0.1550 0.2574 0.036 Uiso 1 1 calc R
C108 C 1.0363(3) 0.12494(8) 0.27722(19) 0.0364(6) Uani 1 1 d .
H108 H 1.0960 0.1441 0.2886 0.044 Uiso 1 1 calc R
C109 C 1.0815(3) 0.09111(8) 0.2782(2) 0.0404(7) Uani 1 1 d .
H109 H 1.1713 0.0868 0.2889 0.049 Uiso 1 1 calc R
C110 C 0.9933(3) 0.06357(8) 0.26323(19) 0.0397(7) Uani 1 1 d .
H110 H 1.0232 0.0401 0.2635 0.048 Uiso 1 1 calc R
C111 C 0.8623(3) 0.06964(7) 0.24784(19) 0.0322(5) Uani 1 1 d .
H111 H 0.8041 0.0503 0.2386 0.039 Uiso 1 1 calc R
C200 C 0.5543(2) 0.15897(6) 0.49659(17) 0.0226(5) Uani 1 1 d .
C201 C 0.4438(2) 0.13753(6) 0.47432(17) 0.0251(5) Uani 1 1 d .
H201 H 0.4375 0.1158 0.4368 0.030 Uiso 1 1 calc R
C202 C 0.3421(2) 0.14755(7) 0.50663(19) 0.0299(5) Uani 1 1 d .
H202 H 0.2669 0.1327 0.4908 0.036 Uiso 1 1 calc R
C203 C 0.3505(3) 0.17916(7) 0.5619(2) 0.0325(5) Uani 1 1 d .
H203 H 0.2814 0.1859 0.5842 0.039 Uiso 1 1 calc R
C204 C 0.4607(3) 0.20085(7) 0.58426(19) 0.0297(5) Uani 1 1 d .
H204 H 0.4672 0.2225 0.6221 0.036 Uiso 1 1 calc R
C205 C 0.5608(2) 0.19085(6) 0.55131(18) 0.0262(5) Uani 1 1 d .
H205 H 0.6353 0.2059 0.5661 0.031 Uiso 1 1 calc R
C206 C 0.7802(2) 0.14571(5) 0.54189(18) 0.0213(4) Uani 1 1 d .
C207 C 0.8160(2) 0.14840(6) 0.65986(18) 0.0241(5) Uani 1 1 d .
H207 H 0.7489 0.1457 0.6879 0.029 Uiso 1 1 calc R
C208 C 0.9491(2) 0.15499(6) 0.73469(18) 0.0263(5) Uani 1 1 d .
H208 H 0.9677 0.1612 0.8095 0.032 Uiso 1 1 calc R
C209 C 1.0541(2) 0.15249(6) 0.6993(2) 0.0280(5) Uani 1 1 d .
H209 H 1.1430 0.1583 0.7477 0.034 Uiso 1 1 calc R
C210 C 1.0232(2) 0.14099(6) 0.58944(19) 0.0265(5) Uani 1 1 d .
H210 H 1.0928 0.1376 0.5647 0.032 Uiso 1 1 calc R
C211 C 0.8898(2) 0.13454(6) 0.51639(17) 0.0225(4) Uani 1 1 d .
H211 H 0.8721 0.1225 0.4486 0.027 Uiso 1 1 calc R

loop_
_atom_site_aniso_label
_atom_site_aniso_U_11
_atom_site_aniso_U_22
_atom_site_aniso_U_33
_atom_site_aniso_U_23
_atom_site_aniso_U_13
_atom_site_aniso_U_12
Fe1 0.0213(2) 0.02096(17) 0.01600(16) 0.00040(12) 0.00583(13) 0.00027(13)
Fe2 0.01880(19) 0.02267(17) 0.01349(15) -0.00118(12) 0.00524(13) 0.00113(13)
N1 0.0223(10) 0.0242(9) 0.0183(8) 0.0003(7) 0.0074(7) 0.0005(7)
N2 0.0226(11) 0.0359(11) 0.0166(8) 0.0000(7) 0.0074(7) -0.0002(8)
C1 0.0276(13) 0.0238(11) 0.0197(10) 0.0029(8) 0.0070(9) 0.0006(9)
C2 0.0217(13) 0.0218(10) 0.0199(10) 0.0024(8) 0.0036(9) -0.0013(8)
C3 0.0247(13) 0.0215(10) 0.0211(10) -0.0013(8) 0.0063(9) -0.0012(9)
C4 0.0257(13) 0.0236(11) 0.0227(10) 0.0019(8) 0.0056(9) -0.0014(9)
C5 0.0247(13) 0.0271(11) 0.0233(11) 0.0036(9) 0.0088(9) -0.0018(9)
C6 0.0238(13) 0.0270(11) 0.0170(10) 0.0031(8) 0.0078(9) 0.0029(9)
C7 0.0223(12) 0.0203(10) 0.0208(10) 0.0025(8) 0.0078(9) 0.0027(8)
C8 0.0250(12) 0.0202(10) 0.0159(9) -0.0011(8) 0.0066(9) 0.0013(8)
C9 0.0248(13) 0.0223(10) 0.0181(10) 0.0012(8) 0.0085(9) 0.0031(8)
C10 0.0224(12) 0.0249(11) 0.0150(9) 0.0003(8) 0.0047(8) 0.0035(8)
C11 0.0300(14) 0.0286(12) 0.0185(10) 0.0005(9) 0.0068(9) -0.0001(9)
C12 0.0363(15) 0.0346(13) 0.0237(11) 0.0052(10) 0.0094(10) 0.0019(11)
C13 0.0339(15) 0.0321(12) 0.0179(10) -0.0019(9) 0.0032(9) 0.0007(10)
C14 0.0351(15) 0.0377(13) 0.0211(11) -0.0008(9) 0.0099(10) 0.0042(10)
C21 0.0205(12) 0.0264(11) 0.0236(10) 0.0000(9) 0.0050(9) -0.0007(9)
C22 0.0223(13) 0.0323(12) 0.0290(12) 0.0025(9) 0.0039(10) 0.0018(9)
C23 0.0248(14) 0.0351(13) 0.0304(12) -0.0047(10) 0.0090(10) 0.0014(10)
C24 0.0241(13) 0.0307(12) 0.0272(11) 0.0004(9) 0.0074(10) -0.0035(9)
C41 0.0236(13) 0.0268(11) 0.0243(11) 0.0012(9) 0.0045(9) -0.0050(9)
C42 0.0451(17) 0.0314(13) 0.0323(13) 0.0018(10) 0.0027(12) -0.0141(12)
C43 0.0302(14) 0.0315(12) 0.0253(11) -0.0030(9) 0.0033(10) -0.0081(10)
C44 0.0271(15) 0.0455(15) 0.0367(13) -0.0083(11) 0.0081(11) -0.0086(11)
C61 0.0325(15) 0.0447(14) 0.0180(10) 0.0023(9) 0.0123(10) 0.0052(11)
C62 0.0488(18) 0.0519(17) 0.0284(12) 0.0120(11) 0.0228(12) 0.0109(13)
C63 0.0410(16) 0.0481(15) 0.0262(12) -0.0025(10) 0.0203(11) 0.0043(12)
C64 0.0406(17) 0.078(2) 0.0176(11) -0.0071(12) 0.0118(11) 0.0043(14)
C71 0.0226(13) 0.0270(11) 0.0241(11) 0.0012(9) 0.0077(9) -0.0006(9)
C72 0.0301(15) 0.0281(13) 0.0399(13) 0.0037(10) 0.0101(11) -0.0026(10)
C73 0.0249(13) 0.0314(12) 0.0265(11) 0.0001(9) 0.0045(10) -0.0037(9)
C74 0.0221(13) 0.0393(14) 0.0334(12) 0.0011(10) 0.0100(10) 0.0016(10)
C81 0.0244(13) 0.0303(12) 0.0238(11) -0.0026(9) 0.0110(9) 0.0026(9)
C82 0.0282(14) 0.0347(13) 0.0353(13) -0.0038(10) 0.0109(11) 0.0067(10)
C83 0.0282(14) 0.0420(14) 0.0278(12) -0.0062(10) 0.0162(10) -0.0011(10)
C84 0.0211(13) 0.0370(13) 0.0254(11) -0.0022(9) 0.0087(9) 0.0006(9)
C100 0.0305(13) 0.0221(11) 0.0226(10) 0.0037(8) 0.0093(9) 0.0037(9)
C101 0.0333(14) 0.0287(12) 0.0228(11) 0.0000(9) 0.0095(10) 0.0044(10)
C102 0.0367(15) 0.0290(12) 0.0243(11) -0.0032(9) 0.0040(10) 0.0047(10)
C103 0.0358(16) 0.0303(13) 0.0342(13) -0.0020(10) 0.0029(11) -0.0054(11)
C104 0.0329(15) 0.0357(13) 0.0317(12) 0.0029(10) 0.0108(11) -0.0023(10)
C105 0.0291(14) 0.0298(12) 0.0234(11) 0.0026(9) 0.0086(10) 0.0018(9)
C106 0.0277(13) 0.0347(12) 0.0159(10) 0.0014(9) 0.0072(9) 0.0037(10)
C107 0.0293(14) 0.0402(13) 0.0208(10) 0.0021(9) 0.0094(10) 0.0014(10)
C108 0.0267(14) 0.0613(18) 0.0209(11) 0.0021(11) 0.0093(10) -0.0026(12)
C109 0.0277(15) 0.073(2) 0.0222(12) -0.0013(12) 0.0112(10) 0.0094(13)
C110 0.0409(17) 0.0512(16) 0.0194(11) -0.0019(10) 0.0042(11) 0.0208(13)
C111 0.0322(15) 0.0364(13) 0.0233(11) -0.0008(10) 0.0062(10) 0.0031(10)
C200 0.0224(12) 0.0278(11) 0.0151(9) 0.0025(8) 0.0049(8) 0.0024(9)
C201 0.0245(13) 0.0297(12) 0.0191(10) 0.0008(8) 0.0068(9) -0.0001(9)
C202 0.0231(13) 0.0397(13) 0.0258(11) 0.0019(10) 0.0086(10) -0.0027(10)
C203 0.0277(14) 0.0445(14) 0.0291(12) 0.0001(10) 0.0153(10) 0.0052(11)
C204 0.0289(14) 0.0345(13) 0.0242(11) -0.0021(9) 0.0093(10) 0.0059(10)
C205 0.0243(13) 0.0287(12) 0.0229(10) -0.0005(9) 0.0066(9) 0.0015(9)
C206 0.0229(12) 0.0193(10) 0.0212(10) 0.0007(8) 0.0083(9) -0.0015(8)
C207 0.0268(13) 0.0227(11) 0.0239(11) -0.0010(8) 0.0114(9) 0.0044(9)
C208 0.0315(14) 0.0221(11) 0.0209(10) -0.0047(8) 0.0059(9) 0.0018(9)
C209 0.0239(13) 0.0242(11) 0.0293(11) -0.0015(9) 0.0038(10) -0.0028(9)
C210 0.0262(13) 0.0255(11) 0.0290(11) 0.0045(9) 0.0124(10) 0.0011(9)
C211 0.0260(13) 0.0249(11) 0.0173(9) 0.0032(8) 0.0094(9) 0.0010(9)

loop_
_atom_type_symbol
_atom_type_description
_atom_type_scat_dispersion_real
_atom_type_scat_dispersion_imag
_atom_type_scat_source
C C 0.0181 0.0091 'International Tables Vol C Tables 4.2.6.8 and 6.1.1.4'
H H 0.0000 0.0000 'International Tables Vol C Tables 4.2.6.8 and 6.1.1.4'
N N 0.0311 0.0180 'International Tables Vol C Tables 4.2.6.8 and 6.1.1.4'
Fe Fe -1.1336 3.1974 'International Tables Vol C Tables 4.2.6.8 and 6.1.1.4'

loop_
_geom_angle_atom_site_label_1
_geom_angle_atom_site_label_2
_geom_angle_atom_site_label_3
_geom_angle
N2 Fe1 N1 108.13(7)
N2 Fe1 C3 158.85(8)
N1 Fe1 C3 93.02(7)
N2 Fe1 C4 133.41(8)
N1 Fe1 C4 104.75(7)
C3 Fe1 C4 35.37(8)
N2 Fe1 C2 127.80(7)
N1 Fe1 C2 115.37(7)
C3 Fe1 C2 35.96(7)
C4 Fe1 C2 59.76(8)
N2 Fe1 C5 104.53(8)
N1 Fe1 C5 138.85(7)
C3 Fe1 C5 56.86(8)
C4 Fe1 C5 34.41(8)
C2 Fe1 C5 57.48(8)
N2 Fe1 C1 100.98(7)
N1 Fe1 C1 149.52(7)
C3 Fe1 C1 58.12(8)
C4 Fe1 C1 58.33(7)
C2 Fe1 C1 35.11(8)
C5 Fe1 C1 33.89(8)
C208 Fe2 C8 173.73(9)
C208 Fe2 C210 71.84(9)
C8 Fe2 C210 114.20(9)
C208 Fe2 C10 109.23(9)
C8 Fe2 C10 66.50(8)
C210 Fe2 C10 122.13(9)
C208 Fe2 C209 39.81(10)
C8 Fe2 C209 144.39(10)
C210 Fe2 C209 39.95(9)
C10 Fe2 C209 103.82(9)
C208 Fe2 C6 105.89(9)
C8 Fe2 C6 67.87(8)
C210 Fe2 C6 161.54(9)
C10 Fe2 C6 40.33(9)
C209 Fe2 C6 127.84(9)
C208 Fe2 C7 134.21(9)
C8 Fe2 C7 40.54(8)
C210 Fe2 C7 150.63(9)
C10 Fe2 C7 67.95(9)
C209 Fe2 C7 168.92(9)
C6 Fe2 C7 41.12(8)
C208 Fe2 C9 139.51(9)
C8 Fe2 C9 39.71(9)
C210 Fe2 C9 101.04(9)
C10 Fe2 C9 40.01(8)
C209 Fe2 C9 110.54(9)
C6 Fe2 C9 68.33(8)
C7 Fe2 C9 68.40(9)
C208 Fe2 C207 39.52(9)
C8 Fe2 C207 140.39(9)
C210 Fe2 C207 83.50(9)
C10 Fe2 C207 135.20(8)
C209 Fe2 C207 71.36(9)
C6 Fe2 C207 106.62(9)
C7 Fe2 C207 108.77(9)
C9 Fe2 C207 174.82(8)
C208 Fe2 C211 83.48(9)
C8 Fe2 C211 102.26(8)
C210 Fe2 C211 39.27(9)
C10 Fe2 C211 154.35(9)
C209 Fe2 C211 71.28(9)
C6 Fe2 C211 158.87(9)
C7 Fe2 C211 119.41(9)
C9 Fe2 C211 116.72(8)
C207 Fe2 C211 68.39(8)
C208 Fe2 C206 66.86(8)
C8 Fe2 C206 116.49(8)
C210 Fe2 C206 66.57(8)
C10 Fe2 C206 169.70(8)
C209 Fe2 C206 79.41(8)
C6 Fe2 C206 130.26(8)
C7 Fe2 C206 107.42(8)
C9 Fe2 C206 148.23(8)
C207 Fe2 C206 36.16(8)
C211 Fe2 C206 35.95(8)
C206 N1 C200 116.41(18)
C206 N1 Fe1 119.43(15)
C200 N1 Fe1 120.11(13)
C100 N2 C106 118.1(2)
C100 N2 Fe1 118.57(15)
C106 N2 Fe1 123.19(16)
C5 C1 C2 106.65(19)
C5 C1 C11 119.5(2)
C2 C1 C11 133.6(2)
C5 C1 Fe1 72.22(12)
C2 C1 Fe1 69.48(12)
C11 C1 Fe1 127.69(15)
C3 C2 C1 105.7(2)
C3 C2 C21 121.8(2)
C1 C2 C21 132.1(2)
C3 C2 Fe1 69.28(12)
C1 C2 Fe1 75.41(13)
C21 C2 Fe1 125.27(14)
C4 C3 C2 111.2(2)
C4 C3 Fe1 75.08(13)
C2 C3 Fe1 74.76(13)
C4 C3 H3 124.4
C2 C3 H3 124.4
Fe1 C3 H3 117.4
C5 C4 C3 105.0(2)
C5 C4 C41 126.1(2)
C3 C4 C41 127.8(2)
C5 C4 Fe1 75.04(13)
C3 C4 Fe1 69.54(12)
C41 C4 Fe1 128.97(15)
C4 C5 C1 111.5(2)
C4 C5 Fe1 70.55(13)
C1 C5 Fe1 73.89(13)
C4 C5 H5 124.2
C1 C5 H5 124.2
Fe1 C5 H5 122.9
C10 C6 C7 106.41(18)
C10 C6 C61 120.25(19)
C7 C6 C61 132.8(2)
C10 C6 Fe2 68.94(12)
C7 C6 Fe2 69.46(12)
C61 C6 Fe2 132.22(17)
C8 C7 C6 105.82(19)
C8 C7 C71 118.42(19)
C6 C7 C71 134.9(2)
C8 C7 Fe2 68.79(12)
C6 C7 Fe2 69.42(12)
C71 C7 Fe2 133.67(15)
C9 C8 C7 111.26(18)
C9 C8 Fe2 71.62(12)
C7 C8 Fe2 70.67(12)
C9 C8 H8 124.4
C7 C8 H8 124.4
Fe2 C8 H8 124.9
C8 C9 C10 105.63(19)
C8 C9 C81 127.17(19)
C10 C9 C81 126.6(2)
C8 C9 Fe2 68.68(12)
C10 C9 Fe2 68.57(12)
C81 C9 Fe2 133.62(16)
C9 C10 C6 110.88(19)
C9 C10 Fe2 71.41(12)
C6 C10 Fe2 70.73(12)
C9 C10 H10 124.6
C6 C10 H10 124.6
Fe2 C10 H10 124.9
C13 C11 C14 105.9(2)
C13 C11 C1 115.76(19)
C14 C11 C1 110.12(19)
C13 C11 C12 109.11(19)
C14 C11 C12 106.9(2)
C1 C11 C12 108.68(19)
C11 C12 H12A 109.5
C11 C12 H12B 109.5
H12A C12 H12B 109.5
C11 C12 H12C 109.5
H12A C12 H12C 109.5
H12B C12 H12C 109.5
C11 C13 H13A 109.5
C11 C13 H13B 109.5
H13A C13 H13B 109.5
C11 C13 H13C 109.5
H13A C13 H13C 109.5
H13B C13 H13C 109.5
C11 C14 H14A 109.5
C11 C14 H14B 109.5
H14A C14 H14B 109.5
C11 C14 H14C 109.5
H14A C14 H14C 109.5
H14B C14 H14C 109.5
C2 C21 C24 113.15(19)
C2 C21 C23 110.57(18)
C24 C21 C23 105.92(19)
C2 C21 C22 111.68(19)
C24 C21 C22 109.88(19)
C23 C21 C22 105.18(19)
C21 C22 H22A 109.5
C21 C22 H22B 109.5
H22A C22 H22B 109.5
C21 C22 H22C 109.5
H22A C22 H22C 109.5
H22B C22 H22C 109.5
C21 C23 H23A 109.5
C21 C23 H23B 109.5
H23A C23 H23B 109.5
C21 C23 H23C 109.5
H23A C23 H23C 109.5
H23B C23 H23C 109.5
C21 C24 H24A 109.5
C21 C24 H24B 109.5
H24A C24 H24B 109.5
C21 C24 H24C 109.5
H24A C24 H24C 109.5
H24B C24 H24C 109.5
C4 C41 C44 111.7(2)
C4 C41 C43 111.76(19)
C44 C41 C43 108.1(2)
C4 C41 C42 107.96(19)
C44 C41 C42 109.3(2)
C43 C41 C42 107.9(2)
C41 C42 H42A 109.5
C41 C42 H42B 109.5
H42A C42 H42B 109.5
C41 C42 H42C 109.5
H42A C42 H42C 109.5
H42B C42 H42C 109.5
C41 C43 H43A 109.5
C41 C43 H43B 109.5
H43A C43 H43B 109.5
C41 C43 H43C 109.5
H43A C43 H43C 109.5
H43B C43 H43C 109.5
C41 C44 H44A 109.5
C41 C44 H44B 109.5
H44A C44 H44B 109.5
C41 C44 H44C 109.5
H44A C44 H44C 109.5
H44B C44 H44C 109.5
C64 C61 C63 105.2(2)
C64 C61 C62 107.1(2)
C63 C61 C62 109.8(2)
C64 C61 C6 109.7(2)
C63 C61 C6 116.27(19)
C62 C61 C6 108.3(2)
C61 C62 H62A 109.5
C61 C62 H62B 109.5
H62A C62 H62B 109.5
C61 C62 H62C 109.5
H62A C62 H62C 109.5
H62B C62 H62C 109.5
C61 C63 H63A 109.5
C61 C63 H63B 109.5
H63A C63 H63B 109.5
C61 C63 H63C 109.5
H63A C63 H63C 109.5
H63B C63 H63C 109.5
C61 C64 H64A 109.5
C61 C64 H64B 109.5
H64A C64 H64B 109.5
C61 C64 H64C 109.5
H64A C64 H64C 109.5
H64B C64 H64C 109.5
C74 C71 C7 116.17(19)
C74 C71 C72 108.7(2)
C7 C71 C72 106.98(19)
C74 C71 C73 106.49(19)
C7 C71 C73 110.12(19)
C72 C71 C73 108.15(19)
C71 C72 H72A 109.5
C71 C72 H72B 109.5
H72A C72 H72B 109.5
C71 C72 H72C 109.5
H72A C72 H72C 109.5
H72B C72 H72C 109.5
C71 C73 H73A 109.5
C71 C73 H73B 109.5
H73A C73 H73B 109.5
C71 C73 H73C 109.5
H73A C73 H73C 109.5
H73B C73 H73C 109.5
C71 C74 H74A 109.5
C71 C74 H74B 109.5
H74A C74 H74B 109.5
C71 C74 H74C 109.5
H74A C74 H74C 109.5
H74B C74 H74C 109.5
C9 C81 C84 112.01(18)
C9 C81 C83 110.60(19)
C84 C81 C83 110.2(2)
C9 C81 C82 106.32(19)
C84 C81 C82 108.9(2)
C83 C81 C82 108.64(19)
C81 C82 H82A 109.5
C81 C82 H82B 109.5
H82A C82 H82B 109.5
C81 C82 H82C 109.5
H82A C82 H82C 109.5
H82B C82 H82C 109.5
C81 C83 H83A 109.5
C81 C83 H83B 109.5
H83A C83 H83B 109.5
C81 C83 H83C 109.5
H83A C83 H83C 109.5
H83B C83 H83C 109.5
C81 C84 H84A 109.5
C81 C84 H84B 109.5
H84A C84 H84B 109.5
C81 C84 H84C 109.5
H84A C84 H84C 109.5
H84B C84 H84C 109.5
N2 C100 C105 120.5(2)
N2 C100 C101 123.0(2)
C105 C100 C101 116.5(2)
C102 C101 C100 121.5(2)
C102 C101 H101 119.2
C100 C101 H101 119.2
C101 C102 C103 120.8(2)
C101 C102 H102 119.6
C103 C102 H102 119.6
C104 C103 C102 118.5(2)
C104 C103 H103 120.7
C102 C103 H103 120.7
C105 C104 C103 120.8(2)
C105 C104 H104 119.6
C103 C104 H104 119.6
C104 C105 C100 121.9(2)
C104 C105 H105 119.1
C100 C105 H105 119.1
N2 C106 C107 120.4(2)
N2 C106 C111 122.9(2)
C107 C106 C111 116.5(2)
C108 C107 C106 121.6(2)
C108 C107 H107 119.2
C106 C107 H107 119.2
C109 C108 C107 120.8(3)
C109 C108 H108 119.6
C107 C108 H108 119.6
C108 C109 C110 118.7(3)
C108 C109 H109 120.7
C110 C109 H109 120.7
C109 C110 C111 121.1(3)
C109 C110 H110 119.5
C111 C110 H110 119.5
C110 C111 C106 121.3(3)
C110 C111 H111 119.4
C106 C111 H111 119.4
C201 C200 C205 118.7(2)
C201 C200 N1 120.1(2)
C205 C200 N1 121.3(2)
C200 C201 C202 120.5(2)
C200 C201 H201 119.7
C202 C201 H201 119.7
C203 C202 C201 120.2(2)
C203 C202 H202 119.9
C201 C202 H202 119.9
C202 C203 C204 119.6(2)
C202 C203 H203 120.2
C204 C203 H203 120.2
C205 C204 C203 119.9(2)
C205 C204 H204 120.0
C203 C204 H204 120.0
C204 C205 C200 121.1(2)
C204 C205 H205 119.5
C200 C205 H205 119.5
N1 C206 C211 120.71(19)
N1 C206 C207 126.4(2)
C211 C206 C207 112.40(19)
N1 C206 Fe2 145.62(15)
C211 C206 Fe2 60.58(11)
C207 C206 Fe2 60.40(12)
C208 C207 C206 121.2(2)
C208 C207 Fe2 67.58(12)
C206 C207 Fe2 83.45(13)
C208 C207 H207 119.4
C206 C207 H207 119.4
Fe2 C207 H207 120.3
C209 C208 C207 120.6(2)
C209 C208 Fe2 70.91(13)
C207 C208 Fe2 72.90(13)
C209 C208 H208 119.7
C207 C208 H208 119.7
Fe2 C208 H208 128.8
C208 C209 C210 117.8(2)
C208 C209 Fe2 69.29(13)
C210 C209 Fe2 69.45(13)
C208 C209 H209 121.1
C210 C209 H209 121.1
Fe2 C209 H209 133.0
C211 C210 C209 120.5(2)
C211 C210 Fe2 72.95(13)
C209 C210 Fe2 70.61(13)
C211 C210 H210 119.8
C209 C210 H210 119.8
Fe2 C210 H210 129.0
C210 C211 C206 121.6(2)
C210 C211 Fe2 67.78(12)
C206 C211 Fe2 83.48(13)
C210 C211 H211 119.2
C206 C211 H211 119.2
Fe2 C211 H211 120.3

loop_
_geom_bond_atom_site_label_1
_geom_bond_atom_site_label_2
_geom_bond_distance
Fe1 N2 2.047(2)
Fe1 N1 2.1494(18)
Fe1 C3 2.289(2)
Fe1 C4 2.361(2)
Fe1 C2 2.362(2)
Fe1 C5 2.419(2)
Fe1 C1 2.440(2)
Fe2 C208 2.054(2)
Fe2 C8 2.060(2)
Fe2 C210 2.060(2)
Fe2 C10 2.061(2)
Fe2 C209 2.076(2)
Fe2 C6 2.084(2)
Fe2 C7 2.085(2)
Fe2 C9 2.098(2)
Fe2 C207 2.124(2)
Fe2 C211 2.128(2)
Fe2 C206 2.427(2)
N1 C206 1.333(3)
N1 C200 1.436(3)
N2 C100 1.387(3)
N2 C106 1.398(3)
C1 C5 1.416(3)
C1 C2 1.450(3)
C1 C11 1.544(3)
C2 C3 1.437(3)
C2 C21 1.534(3)
C3 C4 1.414(3)
C3 H3 0.9500
C4 C5 1.415(3)
C4 C41 1.528(3)
C5 H5 0.9500
C6 C10 1.429(3)
C6 C7 1.464(3)
C6 C61 1.545(3)
C7 C8 1.436(3)
C7 C71 1.529(3)
C8 C9 1.413(3)
C8 H8 0.9500
C9 C10 1.423(3)
C9 C81 1.515(3)
C10 H10 0.9500
C11 C13 1.530(3)
C11 C14 1.542(3)
C11 C12 1.546(3)
C12 H12A 0.9800
C12 H12B 0.9800
C12 H12C 0.9800
C13 H13A 0.9800
C13 H13B 0.9800
C13 H13C 0.9800
C14 H14A 0.9800
C14 H14B 0.9800
C14 H14C 0.9800
C21 C24 1.538(3)
C21 C23 1.541(3)
C21 C22 1.543(3)
C22 H22A 0.9800
C22 H22B 0.9800
C22 H22C 0.9800
C23 H23A 0.9800
C23 H23B 0.9800
C23 H23C 0.9800
C24 H24A 0.9800
C24 H24B 0.9800
C24 H24C 0.9800
C41 C44 1.530(4)
C41 C43 1.535(3)
C41 C42 1.535(3)
C42 H42A 0.9800
C42 H42B 0.9800
C42 H42C 0.9800
C43 H43A 0.9800
C43 H43B 0.9800
C43 H43C 0.9800
C44 H44A 0.9800
C44 H44B 0.9800
C44 H44C 0.9800
C61 C64 1.533(4)
C61 C63 1.537(4)
C61 C62 1.538(4)
C62 H62A 0.9800
C62 H62B 0.9800
C62 H62C 0.9800
C63 H63A 0.9800
C63 H63B 0.9800
C63 H63C 0.9800
C64 H64A 0.9800
C64 H64B 0.9800
C64 H64C 0.9800
C71 C74 1.528(3)
C71 C72 1.541(3)
C71 C73 1.542(3)
C72 H72A 0.9800
C72 H72B 0.9800
C72 H72C 0.9800
C73 H73A 0.9800
C73 H73B 0.9800
C73 H73C 0.9800
C74 H74A 0.9800
C74 H74B 0.9800
C74 H74C 0.9800
C81 C84 1.529(3)
C81 C83 1.534(3)
C81 C82 1.536(3)
C82 H82A 0.9800
C82 H82B 0.9800
C82 H82C 0.9800
C83 H83A 0.9800
C83 H83B 0.9800
C83 H83C 0.9800
C84 H84A 0.9800
C84 H84B 0.9800
C84 H84C 0.9800
C100 C105 1.402(3)
C100 C101 1.414(3)
C101 C102 1.380(4)
C101 H101 0.9500
C102 C103 1.395(4)
C102 H102 0.9500
C103 C104 1.388(4)
C103 H103 0.9500
C104 C105 1.383(4)
C104 H104 0.9500
C105 H105 0.9500
C106 C107 1.403(3)
C106 C111 1.406(3)
C107 C108 1.388(4)
C107 H107 0.9500
C108 C109 1.379(4)
C108 H108 0.9500
C109 C110 1.385(4)
C109 H109 0.9500
C110 C111 1.385(4)
C110 H110 0.9500
C111 H111 0.9500
C200 C201 1.389(3)
C200 C205 1.398(3)
C201 C202 1.395(3)
C201 H201 0.9500
C202 C203 1.390(4)
C202 H202 0.9500
C203 C204 1.393(4)
C203 H203 0.9500
C204 C205 1.383(3)
C204 H204 0.9500
C205 H205 0.9500
C206 C211 1.434(3)
C206 C207 1.441(3)
C207 C208 1.414(3)
C207 H207 0.9500
C208 C209 1.406(3)
C208 H208 0.9500
C209 C210 1.413(3)
C209 H209 0.9500
C210 C211 1.409(3)
C210 H210 0.9500
C211 H211 0.9500

loop_
_geom_torsion_atom_site_label_1
_geom_torsion_atom_site_label_2
_geom_torsion_atom_site_label_3
_geom_torsion_atom_site_label_4
_geom_torsion
N2 Fe1 N1 C206 70.92(17)
C3 Fe1 N1 C206 -109.45(17)
C4 Fe1 N1 C206 -75.59(17)
C2 Fe1 N1 C206 -138.75(16)
C5 Fe1 N1 C206 -69.9(2)
C1 Fe1 N1 C206 -127.06(18)
N2 Fe1 N1 C200 -132.50(16)
C3 Fe1 N1 C200 47.14(17)
C4 Fe1 N1 C200 80.99(17)
C2 Fe1 N1 C200 17.84(18)
C5 Fe1 N1 C200 86.64(19)
C1 Fe1 N1 C200 29.5(2)
N1 Fe1 N2 C100 92.70(16)
C3 Fe1 N2 C100 -86.3(3)
C4 Fe1 N2 C100 -134.56(16)
C2 Fe1 N2 C100 -52.82(19)
C5 Fe1 N2 C100 -112.70(16)
C1 Fe1 N2 C100 -78.12(16)
N1 Fe1 N2 C106 -91.36(17)
C3 Fe1 N2 C106 89.6(3)
C4 Fe1 N2 C106 41.4(2)
C2 Fe1 N2 C106 123.11(16)
C5 Fe1 N2 C106 63.23(18)
C1 Fe1 N2 C106 97.81(17)
N2 Fe1 C1 C5 -99.76(14)
N1 Fe1 C1 C5 97.62(19)
C3 Fe1 C1 C5 76.78(14)
C4 Fe1 C1 C5 34.90(13)
C2 Fe1 C1 C5 116.19(19)
N2 Fe1 C1 C2 144.05(13)
N1 Fe1 C1 C2 -18.6(2)
C3 Fe1 C1 C2 -39.41(13)
C4 Fe1 C1 C2 -81.29(14)
C5 Fe1 C1 C2 -116.19(19)
N2 Fe1 C1 C11 14.2(2)
N1 Fe1 C1 C11 -148.45(18)
C3 Fe1 C1 C11 -169.3(2)
C4 Fe1 C1 C11 148.8(2)
C2 Fe1 C1 C11 -129.9(3)
C5 Fe1 C1 C11 113.9(3)
C5 C1 C2 C3 0.0(2)
C11 C1 C2 C3 -173.9(2)
Fe1 C1 C2 C3 63.08(14)
C5 C1 C2 C21 172.2(2)
C11 C1 C2 C21 -1.6(4)
Fe1 C1 C2 C21 -124.7(2)
C5 C1 C2 Fe1 -63.11(15)
C11 C1 C2 Fe1 123.0(2)
N2 Fe1 C2 C3 -160.20(13)
N1 Fe1 C2 C3 56.33(15)
C4 Fe1 C2 C3 -36.52(13)
C5 Fe1 C2 C3 -76.98(14)
C1 Fe1 C2 C3 -113.37(19)
N2 Fe1 C2 C1 -46.83(16)
N1 Fe1 C2 C1 169.70(12)
C3 Fe1 C2 C1 113.37(19)
C4 Fe1 C2 C1 76.85(14)
C5 Fe1 C2 C1 36.39(13)
N2 Fe1 C2 C21 84.76(19)
N1 Fe1 C2 C21 -58.71(19)
C3 Fe1 C2 C21 -115.0(2)
C4 Fe1 C2 C21 -151.6(2)
C5 Fe1 C2 C21 168.0(2)
C1 Fe1 C2 C21 131.6(2)
C1 C2 C3 C4 -0.4(2)
C21 C2 C3 C4 -173.59(19)
Fe1 C2 C3 C4 66.95(16)
C1 C2 C3 Fe1 -67.31(15)
C21 C2 C3 Fe1 119.46(19)
N2 Fe1 C3 C4 -69.5(3)
N1 Fe1 C3 C4 111.49(13)
C2 Fe1 C3 C4 -117.37(19)
C5 Fe1 C3 C4 -38.52(13)
C1 Fe1 C3 C4 -78.93(14)
N2 Fe1 C3 C2 47.9(3)
N1 Fe1 C3 C2 -131.14(13)
C4 Fe1 C3 C2 117.37(19)
C5 Fe1 C3 C2 78.85(14)
C1 Fe1 C3 C2 38.45(13)
C2 C3 C4 C5 0.6(3)
Fe1 C3 C4 C5 67.35(15)
C2 C3 C4 C41 169.2(2)
Fe1 C3 C4 C41 -124.1(2)
C2 C3 C4 Fe1 -66.75(16)
N2 Fe1 C4 C5 39.63(18)
N1 Fe1 C4 C5 173.42(13)
C3 Fe1 C4 C5 -112.66(19)
C2 Fe1 C4 C5 -75.53(14)
C1 Fe1 C4 C5 -34.37(13)
N2 Fe1 C4 C3 152.28(13)
N1 Fe1 C4 C3 -73.92(13)
C2 Fe1 C4 C3 37.13(12)
C5 Fe1 C4 C3 112.66(19)
C1 Fe1 C4 C3 78.29(14)
N2 Fe1 C4 C41 -85.0(2)
N1 Fe1 C4 C41 48.8(2)
C3 Fe1 C4 C41 122.7(3)
C2 Fe1 C4 C41 159.8(2)
C5 Fe1 C4 C41 -124.7(3)
C1 Fe1 C4 C41 -159.0(2)
C3 C4 C5 C1 -0.6(3)
C41 C4 C5 C1 -169.5(2)
Fe1 C4 C5 C1 62.89(16)
C3 C4 C5 Fe1 -63.52(15)
C41 C4 C5 Fe1 127.6(2)
C2 C1 C5 C4 0.4(3)
C11 C1 C5 C4 175.31(19)
Fe1 C1 C5 C4 -60.88(16)
C2 C1 C5 Fe1 61.30(15)
C11 C1 C5 Fe1 -123.80(19)
N2 Fe1 C5 C4 -151.41(14)
N1 Fe1 C5 C4 -9.7(2)
C3 Fe1 C5 C4 39.65(14)
C2 Fe1 C5 C4 82.75(15)
C1 Fe1 C5 C4 120.5(2)
N2 Fe1 C5 C1 88.11(14)
N1 Fe1 C5 C1 -130.18(14)
C3 Fe1 C5 C1 -80.84(15)
C4 Fe1 C5 C1 -120.5(2)
C2 Fe1 C5 C1 -37.74(13)
C208 Fe2 C6 C10 -101.19(14)
C8 Fe2 C6 C10 79.29(13)
C210 Fe2 C6 C10 -21.0(3)
C209 Fe2 C6 C10 -63.40(16)
C7 Fe2 C6 C10 117.87(18)
C9 Fe2 C6 C10 36.35(12)
C207 Fe2 C6 C10 -142.42(13)
C211 Fe2 C6 C10 144.7(2)
C206 Fe2 C6 C10 -174.07(11)
C208 Fe2 C6 C7 140.94(13)
C8 Fe2 C6 C7 -38.59(12)
C210 Fe2 C6 C7 -138.9(3)
C10 Fe2 C6 C7 -117.87(18)
C209 Fe2 C6 C7 178.72(13)
C9 Fe2 C6 C7 -81.53(13)
C207 Fe2 C6 C7 99.70(13)
C211 Fe2 C6 C7 26.8(3)
C206 Fe2 C6 C7 68.06(15)
C208 Fe2 C6 C61 11.1(2)
C8 Fe2 C6 C61 -168.4(2)
C210 Fe2 C6 C61 91.3(3)
C10 Fe2 C6 C61 112.3(3)
C209 Fe2 C6 C61 48.9(3)
C7 Fe2 C6 C61 -129.8(3)
C9 Fe2 C6 C61 148.7(2)
C207 Fe2 C6 C61 -30.1(2)
C211 Fe2 C6 C61 -103.0(3)
C206 Fe2 C6 C61 -61.8(2)
C10 C6 C7 C8 0.2(2)
C61 C6 C7 C8 -171.4(2)
Fe2 C6 C7 C8 59.47(14)
C10 C6 C7 C71 168.8(2)
C61 C6 C7 C71 -2.7(4)
Fe2 C6 C7 C71 -131.9(3)
C10 C6 C7 Fe2 -59.32(15)
C61 C6 C7 Fe2 129.1(3)
C208 Fe2 C7 C8 -175.00(13)
C210 Fe2 C7 C8 37.6(2)
C10 Fe2 C7 C8 -79.15(13)
C209 Fe2 C7 C8 -122.5(5)
C6 Fe2 C7 C8 -117.26(18)
C9 Fe2 C7 C8 -35.90(12)
C207 Fe2 C7 C8 148.72(12)
C211 Fe2 C7 C8 73.49(14)
C206 Fe2 C7 C8 110.63(12)
C208 Fe2 C7 C6 -57.74(17)
C8 Fe2 C7 C6 117.26(18)
C210 Fe2 C7 C6 154.88(18)
C10 Fe2 C7 C6 38.11(13)
C209 Fe2 C7 C6 -5.3(5)
C9 Fe2 C7 C6 81.36(13)
C207 Fe2 C7 C6 -94.02(13)
C211 Fe2 C7 C6 -169.25(12)
C206 Fe2 C7 C6 -132.11(12)
C208 Fe2 C7 C71 75.4(2)
C8 Fe2 C7 C71 -109.6(2)
C210 Fe2 C7 C71 -72.0(3)
C10 Fe2 C7 C71 171.3(2)
C209 Fe2 C7 C71 127.9(5)
C6 Fe2 C7 C71 133.2(3)
C9 Fe2 C7 C71 -145.5(2)
C207 Fe2 C7 C71 39.1(2)
C211 Fe2 C7 C71 -36.1(2)
C206 Fe2 C7 C71 1.0(2)
C6 C7 C8 C9 0.4(2)
C71 C7 C8 C9 -170.45(18)
Fe2 C7 C8 C9 60.33(15)
C6 C7 C8 Fe2 -59.88(14)
C71 C7 C8 Fe2 129.22(19)
C208 Fe2 C8 C9 -86.5(9)
C210 Fe2 C8 C9 77.73(14)
C10 Fe2 C8 C9 -38.40(12)
C209 Fe2 C8 C9 42.4(2)
C6 Fe2 C8 C9 -82.30(13)
C7 Fe2 C8 C9 -121.43(17)
C207 Fe2 C8 C9 -171.89(13)
C211 Fe2 C8 C9 117.30(13)
C206 Fe2 C8 C9 152.48(12)
C208 Fe2 C8 C7 34.9(9)
C210 Fe2 C8 C7 -160.84(13)
C10 Fe2 C8 C7 83.03(13)
C209 Fe2 C8 C7 163.84(15)
C6 Fe2 C8 C7 39.13(12)
C9 Fe2 C8 C7 121.43(17)
C207 Fe2 C8 C7 -50.46(18)
C211 Fe2 C8 C7 -121.27(13)
C206 Fe2 C8 C7 -86.09(13)
C7 C8 C9 C10 -0.9(2)
Fe2 C8 C9 C10 58.91(14)
C7 C8 C9 C81 170.9(2)
Fe2 C8 C9 C81 -129.3(2)
C7 C8 C9 Fe2 -59.77(15)
C208 Fe2 C9 C8 170.34(14)
C210 Fe2 C9 C8 -114.75(13)
C10 Fe2 C9 C8 117.64(18)
C209 Fe2 C9 C8 -155.20(13)
C6 Fe2 C9 C8 81.01(13)
C7 Fe2 C9 C8 36.62(12)
C207 Fe2 C9 C8 94.2(10)
C211 Fe2 C9 C8 -76.46(14)
C206 Fe2 C9 C8 -51.8(2)
C208 Fe2 C9 C10 52.71(19)
C8 Fe2 C9 C10 -117.64(18)
C210 Fe2 C9 C10 127.61(14)
C209 Fe2 C9 C10 87.16(14)
C6 Fe2 C9 C10 -36.62(13)
C7 Fe2 C9 C10 -81.02(14)
C207 Fe2 C9 C10 -23.5(10)
C211 Fe2 C9 C10 165.91(13)
C206 Fe2 C9 C10 -169.41(15)
C208 Fe2 C9 C81 -68.1(3)
C8 Fe2 C9 C81 121.6(3)
C210 Fe2 C9 C81 6.8(2)
C10 Fe2 C9 C81 -120.8(3)
C209 Fe2 C9 C81 -33.6(2)
C6 Fe2 C9 C81 -157.4(2)
C7 Fe2 C9 C81 158.2(2)
C207 Fe2 C9 C81 -144.2(9)
C211 Fe2 C9 C81 45.1(2)
C206 Fe2 C9 C81 69.8(3)
C8 C9 C10 C6 1.0(2)
C81 C9 C10 C6 -170.9(2)
Fe2 C9 C10 C6 59.94(16)
C8 C9 C10 Fe2 -58.97(14)
C81 C9 C10 Fe2 129.2(2)
C7 C6 C10 C9 -0.7(2)
C61 C6 C10 C9 172.1(2)
Fe2 C6 C10 C9 -60.35(16)
C7 C6 C10 Fe2 59.65(14)
C61 C6 C10 Fe2 -127.5(2)
C208 Fe2 C10 C9 -146.83(14)
C8 Fe2 C10 C9 38.11(13)
C210 Fe2 C10 C9 -66.65(16)
C209 Fe2 C10 C9 -105.60(14)
C6 Fe2 C10 C9 121.06(18)
C7 Fe2 C10 C9 82.21(14)
C207 Fe2 C10 C9 177.08(13)
C211 Fe2 C10 C9 -30.2(3)
C206 Fe2 C10 C9 147.2(4)
C208 Fe2 C10 C6 92.12(14)
C8 Fe2 C10 C6 -82.95(14)
C210 Fe2 C10 C6 172.29(13)
C209 Fe2 C10 C6 133.35(13)
C7 Fe2 C10 C6 -38.84(12)
C9 Fe2 C10 C6 -121.06(18)
C207 Fe2 C10 C6 56.02(18)
C211 Fe2 C10 C6 -151.21(19)
C206 Fe2 C10 C6 26.2(5)
C5 C1 C11 C13 149.0(2)
C2 C1 C11 C13 -37.7(4)
Fe1 C1 C11 C13 59.4(3)
C5 C1 C11 C14 28.9(3)
C2 C1 C11 C14 -157.8(2)
Fe1 C1 C11 C14 -60.7(3)
C5 C1 C11 C12 -87.8(3)
C2 C1 C11 C12 85.4(3)
Fe1 C1 C11 C12 -177.46(16)
C3 C2 C21 C24 -114.7(2)
C1 C2 C21 C24 74.1(3)
Fe1 C2 C21 C24 -28.7(3)
C3 C2 C21 C23 4.0(3)
C1 C2 C21 C23 -167.2(2)
Fe1 C2 C21 C23 89.9(2)
C3 C2 C21 C22 120.7(2)
C1 C2 C21 C22 -50.5(3)
Fe1 C2 C21 C22 -153.35(16)
C5 C4 C41 C44 -40.3(3)
C3 C4 C41 C44 153.4(2)
Fe1 C4 C41 C44 60.0(3)
C5 C4 C41 C43 -161.6(2)
C3 C4 C41 C43 32.1(3)
Fe1 C4 C41 C43 -61.3(3)
C5 C4 C41 C42 79.9(3)
C3 C4 C41 C42 -86.4(3)
Fe1 C4 C41 C42 -179.79(18)
C10 C6 C61 C64 6.2(3)
C7 C6 C61 C64 176.8(2)
Fe2 C6 C61 C64 -81.9(3)
C10 C6 C61 C63 125.3(2)
C7 C6 C61 C63 -64.1(4)
Fe2 C6 C61 C63 37.2(3)
C10 C6 C61 C62 -110.5(2)
C7 C6 C61 C62 60.1(3)
Fe2 C6 C61 C62 161.38(19)
C8 C7 C71 C74 -157.6(2)
C6 C7 C71 C74 34.8(3)
Fe2 C7 C71 C74 -70.6(3)
C8 C7 C71 C72 80.8(2)
C6 C7 C71 C72 -86.8(3)
Fe2 C7 C71 C72 167.81(18)
C8 C7 C71 C73 -36.5(3)
C6 C7 C71 C73 155.9(2)
Fe2 C7 C71 C73 50.5(3)
C8 C9 C81 C84 151.6(2)
C10 C9 C81 C84 -38.3(3)
Fe2 C9 C81 C84 56.3(3)
C8 C9 C81 C83 28.2(3)
C10 C9 C81 C83 -161.6(2)
Fe2 C9 C81 C83 -67.1(3)
C8 C9 C81 C82 -89.5(3)
C10 C9 C81 C82 80.6(3)
Fe2 C9 C81 C82 175.17(17)
C106 N2 C100 C105 146.4(2)
Fe1 N2 C100 C105 -37.4(3)
C106 N2 C100 C101 -37.0(3)
Fe1 N2 C100 C101 139.17(19)
N2 C100 C101 C102 -178.4(2)
C105 C100 C101 C102 -1.6(3)
C100 C101 C102 C103 1.1(4)
C101 C102 C103 C104 0.0(4)
C102 C103 C104 C105 -0.6(4)
C103 C104 C105 C100 0.0(4)
N2 C100 C105 C104 177.9(2)
C101 C100 C105 C104 1.1(3)
C100 N2 C106 C107 155.4(2)
Fe1 N2 C106 C107 -20.6(3)
C100 N2 C106 C111 -28.8(3)
Fe1 N2 C106 C111 155.22(17)
N2 C106 C107 C108 174.9(2)
C111 C106 C107 C108 -1.2(3)
C106 C107 C108 C109 1.8(3)
C107 C108 C109 C110 -1.0(4)
C108 C109 C110 C111 -0.2(4)
C109 C110 C111 C106 0.7(4)
N2 C106 C111 C110 -176.0(2)
C107 C106 C111 C110 0.0(3)
C206 N1 C200 C201 -121.9(2)
Fe1 N1 C200 C201 80.8(2)
C206 N1 C200 C205 59.1(3)
Fe1 N1 C200 C205 -98.2(2)
C205 C200 C201 C202 -0.4(3)
N1 C200 C201 C202 -179.5(2)
C200 C201 C202 C203 -0.2(3)
C201 C202 C203 C204 0.3(4)
C202 C203 C204 C205 0.1(4)
C203 C204 C205 C200 -0.7(3)
C201 C200 C205 C204 0.9(3)
N1 C200 C205 C204 179.9(2)
C200 N1 C206 C211 178.35(19)
Fe1 N1 C206 C211 -24.2(3)
C200 N1 C206 C207 7.2(3)
Fe1 N1 C206 C207 164.62(17)
C200 N1 C206 Fe2 96.6(3)
Fe1 N1 C206 Fe2 -105.9(3)
C208 Fe2 C206 N1 -145.4(3)
C8 Fe2 C206 N1 28.8(3)
C210 Fe2 C206 N1 135.2(3)
C10 Fe2 C206 N1 -75.7(6)
C209 Fe2 C206 N1 175.0(3)
C6 Fe2 C206 N1 -53.8(3)
C7 Fe2 C206 N1 -14.0(3)
C9 Fe2 C206 N1 62.9(3)
C207 Fe2 C206 N1 -112.2(3)
C211 Fe2 C206 N1 102.4(3)
C208 Fe2 C206 C211 112.28(15)
C8 Fe2 C206 C211 -73.56(15)
C210 Fe2 C206 C211 32.89(14)
C209 Fe2 C206 C211 72.63(14)
C6 Fe2 C206 C211 -156.11(14)
C7 Fe2 C206 C211 -116.37(14)
C9 Fe2 C206 C211 -39.5(2)
C207 Fe2 C206 C211 145.5(2)
C208 Fe2 C206 C207 -33.18(14)
C8 Fe2 C206 C207 140.99(14)
C210 Fe2 C206 C207 -112.56(15)
C10 Fe2 C206 C207 36.5(5)
C209 Fe2 C206 C207 -72.82(15)
C6 Fe2 C206 C207 58.44(17)
C7 Fe2 C206 C207 98.18(14)
C9 Fe2 C206 C207 175.09(16)
C211 Fe2 C206 C207 -145.5(2)
N1 C206 C207 C208 -161.7(2)
C211 C206 C207 C208 26.5(3)
Fe2 C206 C207 C208 58.76(18)
N1 C206 C207 Fe2 139.5(2)
C211 C206 C207 Fe2 -32.29(17)
C8 Fe2 C207 C208 170.16(14)
C210 Fe2 C207 C208 -69.22(14)
C10 Fe2 C207 C208 60.93(18)
C209 Fe2 C207 C208 -30.11(14)
C6 Fe2 C207 C208 94.99(14)
C7 Fe2 C207 C208 138.20(14)
C9 Fe2 C207 C208 82.2(10)
C211 Fe2 C207 C208 -106.77(15)
C206 Fe2 C207 C208 -127.7(2)
C208 Fe2 C207 C206 127.7(2)
C8 Fe2 C207 C206 -62.10(19)
C210 Fe2 C207 C206 58.52(14)
C10 Fe2 C207 C206 -171.33(13)
C209 Fe2 C207 C206 97.64(14)
C6 Fe2 C207 C206 -137.26(13)
C7 Fe2 C207 C206 -94.06(14)
C9 Fe2 C207 C206 -150.0(9)
C211 Fe2 C207 C206 20.98(13)
C206 C207 C208 C209 -12.2(3)
Fe2 C207 C208 C209 54.58(19)
C206 C207 C208 Fe2 -66.75(19)
C8 Fe2 C208 C209 134.9(8)
C210 Fe2 C208 C209 -29.93(14)
C10 Fe2 C208 C209 88.65(15)
C6 Fe2 C208 C209 130.91(14)
C7 Fe2 C208 C209 166.23(13)
C9 Fe2 C208 C209 55.85(19)
C207 Fe2 C208 C209 -132.1(2)
C211 Fe2 C208 C209 -68.43(14)
C206 Fe2 C208 C209 -101.57(14)
C8 Fe2 C208 C207 -93.0(9)
C210 Fe2 C208 C207 102.14(15)
C10 Fe2 C208 C207 -139.28(13)
C209 Fe2 C208 C207 132.1(2)
C6 Fe2 C208 C207 -97.03(14)
C7 Fe2 C208 C207 -61.71(17)
C9 Fe2 C208 C207 -172.09(13)
C211 Fe2 C208 C207 63.63(14)
C206 Fe2 C208 C207 30.49(12)
C207 C208 C209 C210 -4.1(3)
Fe2 C208 C209 C210 51.40(19)
C207 C208 C209 Fe2 -55.52(19)
C8 Fe2 C209 C208 -172.38(14)
C210 Fe2 C209 C208 132.4(2)
C10 Fe2 C209 C208 -103.58(14)
C6 Fe2 C209 C208 -67.00(17)
C7 Fe2 C209 C208 -62.6(5)
C9 Fe2 C209 C208 -144.98(13)
C207 Fe2 C209 C208 29.91(13)
C211 Fe2 C209 C208 102.68(15)
C206 Fe2 C209 C208 66.41(13)
C208 Fe2 C209 C210 -132.4(2)
C8 Fe2 C209 C210 55.2(2)
C10 Fe2 C209 C210 124.01(14)
C6 Fe2 C209 C210 160.59(14)
C7 Fe2 C209 C210 165.0(4)
C9 Fe2 C209 C210 82.60(15)
C207 Fe2 C209 C210 -102.51(15)
C211 Fe2 C209 C210 -29.73(14)
C206 Fe2 C209 C210 -66.00(14)
C208 C209 C210 C211 4.1(3)
Fe2 C209 C210 C211 55.40(19)
C208 C209 C210 Fe2 -51.33(19)
C208 Fe2 C210 C211 -102.27(15)
C8 Fe2 C210 C211 79.52(15)
C10 Fe2 C210 C211 156.00(13)
C209 Fe2 C210 C211 -132.1(2)
C6 Fe2 C210 C211 171.9(2)
C7 Fe2 C210 C211 53.7(2)
C9 Fe2 C210 C211 119.02(13)
C207 Fe2 C210 C211 -63.50(14)
C206 Fe2 C210 C211 -30.24(12)
C208 Fe2 C210 C209 29.83(14)
C8 Fe2 C210 C209 -148.38(14)
C10 Fe2 C210 C209 -71.91(16)
C6 Fe2 C210 C209 -56.0(3)
C7 Fe2 C210 C209 -174.16(17)
C9 Fe2 C210 C209 -108.88(15)
C207 Fe2 C210 C209 68.60(15)
C211 Fe2 C210 C209 132.1(2)
C206 Fe2 C210 C209 101.85(15)
C209 C210 C211 C206 12.4(3)
Fe2 C210 C211 C206 66.70(19)
C209 C210 C211 Fe2 -54.30(19)
N1 C206 C211 C210 161.1(2)
C207 C206 C211 C210 -26.6(3)
Fe2 C206 C211 C210 -58.85(18)
N1 C206 C211 Fe2 -140.09(19)
C207 C206 C211 Fe2 32.23(17)
C208 Fe2 C211 C210 69.15(14)
C8 Fe2 C211 C210 -113.39(14)
C10 Fe2 C211 C210 -52.7(3)
C209 Fe2 C211 C210 30.20(14)
C6 Fe2 C211 C210 -172.9(2)
C7 Fe2 C211 C210 -153.00(13)
C9 Fe2 C211 C210 -73.92(15)
C207 Fe2 C211 C210 106.98(15)
C206 Fe2 C211 C210 128.07(19)
C208 Fe2 C211 C206 -58.92(14)
C8 Fe2 C211 C206 118.54(13)
C210 Fe2 C211 C206 -128.07(19)
C10 Fe2 C211 C206 179.21(17)
C209 Fe2 C211 C206 -97.87(14)
C6 Fe2 C211 C206 59.0(3)
C7 Fe2 C211 C206 78.92(15)
C9 Fe2 C211 C206 158.00(12)
C207 Fe2 C211 C206 -21.09(13)
